data_1533099
loop_
_publ_author_name
'Du Honglin'
'Zhang Wenyong'
'Sun Kai'
'Wang Changsheng'
'Yang Yingchang'
'Bo Chen'
'Han Jingzhi'
'Xie Chaomei'
'Zhang Baisheng'

_publ_section_title
;
 Neutron powder diffraction study on the structures of La Ni5-x Alx Dy
 compounds
;
_journal_name_full 'Solid State Communications'
_journal_page_first 157
_journal_page_last 161
_journal_volume 128
_journal_year 2003
_chemical_formula_sum 'Al0.53 La Ni4.47'
_chemical_name_systematic 'La Ni4.47 Al0.53'
_space_group_IT_number 191
_symmetry_space_group_name_Hall '-P 6 2'
_symmetry_space_group_name_H-M 'P 6/m m m'
_cell_angle_alpha 90
_cell_angle_beta 90
_cell_angle_gamma 120
_cell_formula_units_Z 1
_cell_length_a 5.045
_cell_length_b 5.045
_cell_length_c 4.044
_cell_volume 89.138
_citation_journal_id_ASTM SSCOA4
_cod_data_source_file DuHonglin_SSCOA4_2003_1990.cif
_cod_data_source_block Al0.53La1Ni4.47
_cod_original_cell_volume 89.13826
_cod_original_formula_sum 'Al0.53 La1 Ni4.47'
_cod_database_code 1533099

loop_
_symmetry_equiv_pos_as_xyz
x,y,z
x-y,x,z
-y,x-y,z
-x,-y,z
-x+y,-x,z
y,-x+y,z
-y,-x,-z
x-y,-y,-z
x,x-y,-z
y,x,-z
-x+y,y,-z
-x,-x+y,-z
-x,-y,-z
-x+y,-x,-z
y,-x+y,-z
x,y,-z
x-y,x,-z
-y,x-y,-z
y,x,z
-x+y,y,z
-x,-x+y,z
-y,-x,z
x-y,-y,z
x,x-y,z

loop_
_atom_site_label
_atom_site_type_symbol
_atom_site_fract_x
_atom_site_fract_y
_atom_site_fract_z
_atom_site_occupancy
_atom_site_U_iso_or_equiv
Ni2 Ni 0.5 0 0.5 0.8227 0.0
Ni1 Ni 0.3333 0.6667 0 1 0.0
Al1 Al 0.5 0 0.5 0.1773 0.0
La1 La 0 0 0 0.997 0.0
